data_7010863
loop_
_publ_author_name
'Wong, Wai-Yeung'
'Ting, Fai-Lung'
'Lam, Wai-Lim'

_publ_section_title
;
 A new family of phosphido-bridged dinuclear ruthenium carbonyl
 complexes: synthesis of
 [Ru2(CO)6{&#x00B5;-P(&#xE010;C(CH)3O&#xE011;)2}(&#x00B5;-\h1,\h2-&#xE010;C(CH)3O&#xE011;)]
 and its reactivity towards terminal alkynes
;
_journal_issue 20
_journal_name_full 'Journal of the Chemical Society, Dalton Transactions'
_journal_page_first 2981
_journal_paper_doi 10.1039/b104625j
_journal_year 2001
_chemical_formula_sum 'C18 H9 O9 P Ru2'
_chemical_formula_weight 602.36
_chemical_name_systematic
; 
? 
;
_space_group_IT_number 2
_symmetry_cell_setting triclinic
_symmetry_space_group_name_Hall '-P 1'
_symmetry_space_group_name_H-M 'P -1'
_atom_sites_solution_hydrogens geom
_atom_sites_solution_primary direct
_atom_sites_solution_secondary difmap
_audit_creation_method SHELXL-97
_cell_angle_alpha 103.0650(10)
_cell_angle_beta 91.5900(10)
_cell_angle_gamma 91.3990(10)
_cell_formula_units_Z 6
_cell_length_a 8.2392(4)
_cell_length_b 17.7814(9)
_cell_length_c 22.1160(11)
_cell_measurement_temperature 293(2)
_cell_volume 3153.4(3)
_computing_data_reduction SAINT
_computing_structure_refinement 'SHELXL-97 (Sheldrick, 1997)'
_computing_structure_solution 'SHELXS-97 (Sheldrick, 1990)'
_diffrn_ambient_temperature 293(2)
_diffrn_measured_fraction_theta_full 0.925
_diffrn_measured_fraction_theta_max 0.925
_diffrn_measurement_device_type 'Smart CCD'
_diffrn_radiation_monochromator graphite
_diffrn_radiation_source 'fine-focus sealed tube'
_diffrn_radiation_type MoK\a
_diffrn_radiation_wavelength 0.71073
_diffrn_reflns_av_R_equivalents 0.0150
_diffrn_reflns_av_sigmaI/netI 0.0216
_diffrn_reflns_limit_h_max 10
_diffrn_reflns_limit_h_min -10
_diffrn_reflns_limit_k_max 22
_diffrn_reflns_limit_k_min -20
_diffrn_reflns_limit_l_max 20
_diffrn_reflns_limit_l_min -28
_diffrn_reflns_number 18438
_diffrn_reflns_theta_full 27.50
_diffrn_reflns_theta_max 27.50
_diffrn_reflns_theta_min 1.67
_exptl_absorpt_coefficient_mu 1.559
_exptl_crystal_colour colorless
_exptl_crystal_density_diffrn 1.903
_exptl_crystal_density_method 'not measured'
_exptl_crystal_description block
_exptl_crystal_F_000 1752
_exptl_crystal_size_max 0.30
_exptl_crystal_size_mid 0.18
_exptl_crystal_size_min 0.15
_refine_diff_density_max 0.531
_refine_diff_density_min -0.709
_refine_diff_density_rms 0.065
_refine_ls_extinction_coef 0.00009(5)
_refine_ls_extinction_expression Fc^*^=kFc[1+0.001xFc^2^\l^3^/sin(2\q)]^-1/4^
_refine_ls_extinction_method SHELXL
_refine_ls_goodness_of_fit_ref 1.002
_refine_ls_hydrogen_treatment mixed
_refine_ls_matrix_type full
_refine_ls_number_parameters 908
_refine_ls_number_reflns 13413
_refine_ls_number_restraints 0
_refine_ls_restrained_S_all 1.002
_refine_ls_R_factor_all 0.0308
_refine_ls_R_factor_gt 0.0250
_refine_ls_shift/su_max 0.131
_refine_ls_shift/su_mean 0.003
_refine_ls_structure_factor_coef Fsqd
_refine_ls_weighting_details
;
calc w=1/[\s^2^(Fo^2^)+(0.0406P)^2^+0.5277P] where 
P=(Fo^2^+2Fc^2^)/3
;
_refine_ls_weighting_scheme calc
_refine_ls_wR_factor_gt 0.0636
_refine_ls_wR_factor_ref 0.0667
_reflns_number_gt 11640
_reflns_number_total 13413
_reflns_threshold_expression >2sigma(I)
_cod_data_source_file b104625j.txt
_cod_data_source_block wy0116wm
_cod_depositor_comments
;
The following automatic conversions were performed:
'_symmetry_cell_setting' value 'Triclinic' changed to 'triclinic'
according to '/home/saulius/struct/CIF-dictionaries/cif_core.dic'
dictionary named 'cif_core.dic' version 2.4.1 from 2010-06-29.

Automatic conversion script
Id: cif_fix_enum 1527 2010-12-29 10:47:43Z saulius 
;
_cod_original_sg_symbol_H-M P-1
_cod_database_code 7010863

loop_
_symmetry_equiv_pos_as_xyz
'x, y, z'
'-x, -y, -z'

loop_
_atom_site_label
_atom_site_type_symbol
_atom_site_fract_x
_atom_site_fract_y
_atom_site_fract_z
_atom_site_U_iso_or_equiv
_atom_site_adp_type
_atom_site_occupancy
_atom_site_symmetry_multiplicity
_atom_site_calc_flag
_atom_site_refinement_flags
_atom_site_disorder_assembly
_atom_site_disorder_group
Ru1 Ru 0.75831(2) 0.609698(11) 0.446415(9) 0.03497(5) Uani 1 1 d . . .
Ru2 Ru 0.96193(2) 0.573761(12) 0.346858(10) 0.03800(6) Uani 1 1 d . . .
Ru3 Ru 0.03584(3) 0.189685(13) 0.040110(10) 0.04032(6) Uani 1 1 d . . .
Ru4 Ru 0.25708(3) 0.293730(13) 0.008472(10) 0.04188(6) Uani 1 1 d . . .
Ru5 Ru 0.38332(2) 0.004442(11) 0.384379(9) 0.03249(5) Uani 1 1 d . . .
Ru6 Ru 0.16166(2) 0.054279(11) 0.306262(9) 0.03354(5) Uani 1 1 d . . .
P1 P 0.68393(8) 0.59076(4) 0.34117(3) 0.03507(14) Uani 1 1 d . . .
P2 P 0.44431(8) 0.05157(4) 0.29723(3) 0.03406(13) Uani 1 1 d . . .
P3 P -0.01918(8) 0.31107(4) 0.02125(3) 0.03842(15) Uani 1 1 d . . .
C1 C 0.6854(4) 0.50839(17) 0.44660(14) 0.0498(7) Uani 1 1 d . . .
C2 C 0.9021(4) 0.61437(19) 0.51886(15) 0.0553(7) Uani 1 1 d . . .
C3 C 0.5734(4) 0.66193(16) 0.48660(14) 0.0473(7) Uani 1 1 d . . .
C4 C 1.1621(4) 0.55212(18) 0.38817(14) 0.0511(7) Uani 1 1 d . . .
C5 C 0.9390(4) 0.46590(18) 0.30401(15) 0.0527(7) Uani 1 1 d . . .
C6 C 1.0442(4) 0.6112(2) 0.27957(16) 0.0591(8) Uani 1 1 d . . .
C7 C 0.1708(5) 0.1032(2) 0.04422(17) 0.0638(9) Uani 1 1 d . . .
C8 C -0.1508(4) 0.1642(2) 0.08374(16) 0.0618(8) Uani 1 1 d . . .
C9 C -0.0411(4) 0.13913(18) -0.04025(15) 0.0545(7) Uani 1 1 d . . .
C10 C 0.2346(4) 0.2949(2) -0.07830(16) 0.0613(8) Uani 1 1 d . . .
C11 C 0.3512(4) 0.3951(2) 0.03527(18) 0.0625(9) Uani 1 1 d . . .
C12 C 0.4536(4) 0.23449(19) -0.00504(15) 0.0547(7) Uani 1 1 d . . .
C13 C 0.4902(4) 0.09155(17) 0.44162(13) 0.0455(6) Uani 1 1 d . . .
C14 C 0.5518(3) -0.06529(16) 0.39187(13) 0.0434(6) Uani 1 1 d . . .
C15 C 0.2484(3) -0.01352(17) 0.45092(13) 0.0446(6) Uani 1 1 d . . .
C16 C 0.1776(4) 0.16155(17) 0.34023(14) 0.0494(7) Uani 1 1 d . . .
C17 C 0.0742(4) 0.05829(16) 0.22482(13) 0.0449(6) Uani 1 1 d . . .
C18 C -0.0385(4) 0.04639(17) 0.34927(14) 0.0474(6) Uani 1 1 d . . .
C19 C 0.5468(3) 0.51474(15) 0.30063(13) 0.0418(6) Uani 1 1 d . . .
C20 C 0.4434(6) 0.3966(2) 0.2770(2) 0.0848(13) Uani 1 1 d . . .
H20 H 0.453(6) 0.342(3) 0.283(2) 0.126(18) Uiso 1 1 d . . .
C21 C 0.3608(5) 0.4353(2) 0.2440(2) 0.0763(12) Uani 1 1 d . . .
H21 H 0.284(5) 0.417(2) 0.2172(18) 0.078(12) Uiso 1 1 d . . .
C22 C 0.4251(4) 0.5122(2) 0.25871(16) 0.0546(8) Uani 1 1 d . . .
H22 H 0.403(3) 0.5470(16) 0.2437(13) 0.032(8) Uiso 1 1 d . . .
C23 C 0.5958(3) 0.66868(16) 0.31394(13) 0.0447(6) Uani 1 1 d . . .
C24 C 0.4188(8) 0.7546(3) 0.3054(4) 0.106(2) Uani 1 1 d . . .
H24 H 0.325(8) 0.779(4) 0.329(3) 0.16(2) Uiso 1 1 d . . .
C25 C 0.5260(9) 0.7603(3) 0.2667(3) 0.115(3) Uani 1 1 d . . .
H25 H 0.548(7) 0.795(4) 0.242(3) 0.15(2) Uiso 1 1 d . . .
C26 C 0.6421(9) 0.7040(4) 0.2700(3) 0.0683(14) Uani 1 1 d . . .
H26 H 0.685(5) 0.697(3) 0.2558(18) 0.027(13) Uiso 1 1 d . . .
C27 C 0.9647(3) 0.68019(15) 0.41033(13) 0.0433(6) Uani 1 1 d . . .
C28 C 1.0740(5) 0.7715(2) 0.48876(19) 0.0689(10) Uani 1 1 d . . .
H28 H 1.171(5) 0.794(2) 0.5156(19) 0.092(13) Uiso 1 1 d . . .
C29 C 0.9245(5) 0.79251(18) 0.48228(17) 0.0599(8) Uani 1 1 d . . .
H29 H 0.877(5) 0.835(2) 0.5048(17) 0.075(11) Uiso 1 1 d . . .
C30 C 0.8481(4) 0.73482(15) 0.43115(14) 0.0448(6) Uani 1 1 d . . .
H30 H 0.756(4) 0.7440(17) 0.4064(14) 0.049(8) Uiso 1 1 d . . .
C31 C -0.1500(3) 0.32269(16) -0.04170(12) 0.0427(6) Uani 1 1 d . . .
C32 C -0.2629(4) 0.3741(2) -0.04777(16) 0.0560(8) Uani 1 1 d . . .
H32 H -0.291(4) 0.418(2) -0.0151(17) 0.070(11) Uiso 1 1 d . . .
C33 C -0.3296(5) 0.3517(3) -0.10927(18) 0.0690(10) Uani 1 1 d . . .
H33 H -0.407(4) 0.376(2) -0.1220(16) 0.064(10) Uiso 1 1 d . . .
C34 C -0.2535(5) 0.2898(3) -0.13640(17) 0.0722(10) Uani 1 1 d . . .
H34 H -0.252(5) 0.256(3) -0.175(2) 0.104(15) Uiso 1 1 d . . .
C35 C -0.0956(4) 0.38724(19) 0.08016(14) 0.0543(8) Uani 1 1 d . . .
C36 C -0.0399(7) 0.4600(2) 0.0962(2) 0.1058(18) Uani 1 1 d . . .
H36 H 0.0508 0.4825 0.0823 0.127 Uiso 1 1 calc R . .
C37 C -0.1566(14) 0.4950(5) 0.1406(4) 0.209(7) Uani 1 1 d . . .
H37 H -0.1540 0.5467 0.1614 0.251 Uiso 1 1 calc R . .
C38 C -0.2592(12) 0.4468(7) 0.1469(3) 0.209(6) Uani 1 1 d . . .
H38 H -0.3448 0.4578 0.1738 0.250 Uiso 1 1 calc R . .
C39 C 0.2510(4) 0.26760(16) 0.09528(13) 0.0468(6) Uani 1 1 d . . .
C40 C 0.3445(6) 0.2145(2) 0.17160(17) 0.0688(10) Uani 1 1 d . . .
H40 H 0.426(5) 0.192(2) 0.1863(19) 0.086(13) Uiso 1 1 d . . .
C41 C 0.1980(5) 0.2347(2) 0.18724(16) 0.0627(9) Uani 1 1 d . . .
H41 H 0.148(4) 0.232(2) 0.2217(17) 0.070(11) Uiso 1 1 d . . .
C42 C 0.1313(4) 0.26947(18) 0.13929(13) 0.0480(7) Uani 1 1 d . . .
H42 H 0.044(3) 0.3010(16) 0.1451(12) 0.035(7) Uiso 1 1 d . . .
C43 C 0.5714(3) 0.13704(15) 0.30378(12) 0.0395(6) Uani 1 1 d . . .
C44 C 0.6689(6) 0.2517(2) 0.3481(2) 0.0763(12) Uani 1 1 d . . .
H44 H 0.673(5) 0.288(3) 0.375(2) 0.094(16) Uiso 1 1 d . . .
C45 C 0.7490(5) 0.2301(2) 0.2972(2) 0.0671(10) Uani 1 1 d . . .
H45 H 0.823(5) 0.260(2) 0.283(2) 0.097(14) Uiso 1 1 d . . .
C46 C 0.6870(4) 0.15588(19) 0.26780(16) 0.0495(7) Uani 1 1 d . . .
H46 H 0.709(4) 0.1317(18) 0.2354(15) 0.050(10) Uiso 1 1 d . . .
C47 C 0.5256(3) -0.00533(16) 0.22742(12) 0.0412(6) Uani 1 1 d . . .
C48 C 0.5516(7) -0.0399(3) 0.12763(19) 0.0915(14) Uani 1 1 d . . .
H48 H 0.529(7) -0.036(3) 0.086(3) 0.15(2) Uiso 1 1 d . . .
C49 C 0.6549(6) -0.0791(3) 0.1518(2) 0.0854(14) Uani 1 1 d . . .
H49 H 0.714(6) -0.113(3) 0.133(2) 0.114(17) Uiso 1 1 d . . .
C50 C 0.6413(5) -0.0566(2) 0.2167(2) 0.0617(9) Uani 1 1 d . . .
H50 H 0.680(5) -0.062(2) 0.2403(16) 0.049(12) Uiso 1 1 d . . .
C51 C 0.2195(3) -0.06804(14) 0.32403(12) 0.0361(5) Uani 1 1 d . . .
C52 C 0.0008(4) -0.14847(18) 0.30213(17) 0.0548(8) Uani 1 1 d . . .
H52 H -0.079(4) -0.174(2) 0.3177(16) 0.068(10) Uiso 1 1 d . . .
C53 C 0.0418(4) -0.13570(18) 0.24838(17) 0.0533(8) Uani 1 1 d . . .
H53 H -0.010(4) -0.1575(18) 0.2122(15) 0.055(9) Uiso 1 1 d . . .
C54 C 0.1829(3) -0.08390(15) 0.26009(14) 0.0411(6) Uani 1 1 d . . .
H54 H 0.246(4) -0.0768(16) 0.2304(13) 0.040(8) Uiso 1 1 d . . .
O1 O 0.6416(4) 0.44813(14) 0.44736(12) 0.0796(8) Uani 1 1 d . . .
O2 O 0.9853(4) 0.61752(18) 0.56065(14) 0.0937(9) Uani 1 1 d . . .
O3 O 0.4643(3) 0.69196(14) 0.50887(13) 0.0735(7) Uani 1 1 d . . .
O4 O 1.2755(3) 0.53671(17) 0.41165(12) 0.0754(7) Uani 1 1 d . . .
O5 O 0.9324(4) 0.40246(14) 0.27931(14) 0.0843(8) Uani 1 1 d . . .
O6 O 1.0895(4) 0.6373(2) 0.24097(14) 0.1005(10) Uani 1 1 d . . .
O7 O 0.2521(4) 0.05293(17) 0.04526(17) 0.1060(11) Uani 1 1 d . . .
O8 O -0.2605(4) 0.1479(2) 0.10797(15) 0.1024(11) Uani 1 1 d . . .
O9 O -0.0868(4) 0.10597(16) -0.08803(12) 0.0894(9) Uani 1 1 d . . .
O10 O 0.2211(4) 0.2940(2) -0.12953(13) 0.1046(11) Uani 1 1 d . . .
O11 O 0.4059(4) 0.45529(16) 0.05336(18) 0.1011(10) Uani 1 1 d . . .
O12 O 0.5659(3) 0.19869(16) -0.01352(13) 0.0789(7) Uani 1 1 d . . .
O13 O 0.5474(3) 0.14042(13) 0.47858(11) 0.0717(7) Uani 1 1 d . . .
O14 O 0.6526(3) -0.10597(14) 0.39618(12) 0.0703(7) Uani 1 1 d . . .
O15 O 0.1719(3) -0.02389(16) 0.48972(11) 0.0728(7) Uani 1 1 d . . .
O16 O 0.1844(4) 0.22621(14) 0.35976(14) 0.0816(8) Uani 1 1 d . . .
O17 O 0.0208(3) 0.05986(15) 0.17762(11) 0.0710(7) Uani 1 1 d . . .
O18 O -0.1514(3) 0.04475(17) 0.37664(13) 0.0787(8) Uani 1 1 d . . .
O19 O 0.5608(3) 0.44341(12) 0.31327(12) 0.0700(7) Uani 1 1 d . . .
O20 O 0.4549(3) 0.69806(15) 0.33906(14) 0.0787(7) Uani 1 1 d . . .
O21 O 1.1052(3) 0.70320(13) 0.44734(11) 0.0603(6) Uani 1 1 d . . .
O22 O -0.1418(3) 0.26876(14) -0.09689(9) 0.0620(6) Uani 1 1 d . . .
O23 O -0.2348(4) 0.3728(3) 0.10930(15) 0.1203(13) Uani 1 1 d . . .
O24 O 0.3838(3) 0.23166(14) 0.11590(11) 0.0616(6) Uani 1 1 d . . .
O25 O 0.5575(3) 0.19591(13) 0.35450(10) 0.0664(6) Uani 1 1 d . . .
O26 O 0.4662(3) 0.00680(16) 0.17227(10) 0.0744(7) Uani 1 1 d . . .
O27 O 0.1021(2) -0.10887(11) 0.34939(9) 0.0470(5) Uani 1 1 d . . .

loop_
_atom_site_aniso_label
_atom_site_aniso_U_11
_atom_site_aniso_U_22
_atom_site_aniso_U_33
_atom_site_aniso_U_23
_atom_site_aniso_U_13
_atom_site_aniso_U_12
Ru1 0.03611(11) 0.03111(10) 0.03864(11) 0.00990(8) 0.00282(8) -0.00094(8)
Ru2 0.03086(11) 0.03869(11) 0.04468(12) 0.00955(9) 0.00543(8) -0.00011(8)
Ru3 0.04240(12) 0.03934(12) 0.04053(11) 0.01227(9) -0.00013(9) -0.00114(9)
Ru4 0.03652(12) 0.04481(13) 0.04719(12) 0.01607(10) 0.00392(9) 0.00236(9)
Ru5 0.03024(10) 0.03188(10) 0.03700(10) 0.01159(8) 0.00033(8) -0.00136(7)
Ru6 0.03022(10) 0.03397(11) 0.03835(11) 0.01172(8) 0.00310(8) 0.00376(8)
P1 0.0314(3) 0.0334(3) 0.0408(3) 0.0093(3) 0.0020(3) -0.0010(2)
P2 0.0315(3) 0.0338(3) 0.0382(3) 0.0105(3) 0.0045(2) 0.0010(2)
P3 0.0377(4) 0.0414(4) 0.0370(3) 0.0103(3) 0.0028(3) 0.0047(3)
C1 0.0642(19) 0.0397(16) 0.0484(16) 0.0160(12) 0.0060(14) 0.0000(13)
C2 0.0589(19) 0.0530(18) 0.0544(18) 0.0140(14) -0.0051(15) 0.0026(14)
C3 0.0519(17) 0.0363(14) 0.0538(16) 0.0097(12) 0.0118(14) -0.0027(12)
C4 0.0424(16) 0.0574(18) 0.0525(17) 0.0096(14) 0.0055(13) 0.0023(13)
C5 0.0418(16) 0.0504(18) 0.0647(19) 0.0105(15) 0.0042(14) 0.0017(13)
C6 0.0545(19) 0.063(2) 0.0610(19) 0.0173(16) 0.0090(15) -0.0069(15)
C7 0.070(2) 0.0520(19) 0.071(2) 0.0184(16) -0.0032(17) 0.0025(16)
C8 0.057(2) 0.077(2) 0.0590(19) 0.0339(17) 0.0012(16) -0.0012(17)
C9 0.067(2) 0.0442(16) 0.0519(18) 0.0106(14) -0.0004(15) 0.0000(14)
C10 0.0517(19) 0.083(2) 0.0561(19) 0.0294(17) 0.0142(15) 0.0082(16)
C11 0.0541(19) 0.0510(19) 0.087(2) 0.0252(17) 0.0029(17) 0.0040(15)
C12 0.0444(17) 0.0560(18) 0.0634(19) 0.0126(15) 0.0040(14) 0.0014(14)
C13 0.0471(16) 0.0440(15) 0.0479(15) 0.0166(13) -0.0015(12) -0.0045(12)
C14 0.0418(15) 0.0396(14) 0.0490(15) 0.0115(12) -0.0044(12) -0.0035(12)
C15 0.0396(15) 0.0497(16) 0.0467(15) 0.0162(12) 0.0003(12) -0.0013(12)
C16 0.0469(16) 0.0451(17) 0.0567(17) 0.0110(13) 0.0063(13) 0.0076(12)
C17 0.0477(16) 0.0404(15) 0.0483(16) 0.0137(12) -0.0004(13) 0.0030(12)
C18 0.0405(15) 0.0531(17) 0.0534(16) 0.0218(13) 0.0022(13) 0.0039(12)
C19 0.0369(14) 0.0391(14) 0.0460(14) 0.0027(11) 0.0021(11) -0.0023(11)
C20 0.083(3) 0.052(2) 0.109(3) 0.003(2) -0.023(3) -0.024(2)
C21 0.060(2) 0.073(3) 0.078(3) -0.014(2) -0.014(2) -0.0185(19)
C22 0.0456(18) 0.059(2) 0.0553(18) 0.0044(16) -0.0007(14) 0.0013(15)
C23 0.0455(16) 0.0410(15) 0.0474(15) 0.0113(12) -0.0091(12) -0.0016(12)
C24 0.098(4) 0.043(2) 0.166(6) 0.005(3) -0.075(4) 0.017(2)
C25 0.144(6) 0.074(3) 0.140(5) 0.068(3) -0.092(4) -0.049(3)
C26 0.083(4) 0.075(3) 0.052(3) 0.029(2) -0.015(3) -0.020(3)
C27 0.0363(14) 0.0395(14) 0.0534(16) 0.0108(12) -0.0001(12) -0.0104(11)
C28 0.062(2) 0.052(2) 0.082(2) -0.0036(17) -0.0107(19) -0.0171(16)
C29 0.068(2) 0.0354(16) 0.070(2) 0.0002(15) -0.0028(17) -0.0090(15)
C30 0.0469(16) 0.0340(14) 0.0539(16) 0.0122(12) -0.0009(13) -0.0062(11)
C31 0.0413(15) 0.0499(16) 0.0384(13) 0.0132(12) 0.0027(11) 0.0034(12)
C32 0.0528(19) 0.062(2) 0.0576(19) 0.0207(16) 0.0004(15) 0.0107(15)
C33 0.058(2) 0.093(3) 0.067(2) 0.040(2) -0.0091(17) 0.011(2)
C34 0.073(3) 0.097(3) 0.0466(19) 0.019(2) -0.0143(17) 0.006(2)
C35 0.0548(19) 0.0612(19) 0.0450(16) 0.0063(14) 0.0017(13) 0.0169(15)
C36 0.122(4) 0.050(2) 0.128(4) -0.012(2) -0.049(3) 0.012(2)
C37 0.289(14) 0.120(6) 0.162(8) -0.083(6) -0.136(8) 0.115(7)
C38 0.214(10) 0.345(15) 0.050(3) -0.016(6) 0.024(5) 0.214(10)
C39 0.0465(16) 0.0439(15) 0.0491(16) 0.0106(12) -0.0097(12) -0.0010(12)
C40 0.081(3) 0.067(2) 0.063(2) 0.0285(18) -0.027(2) 0.0002(19)
C41 0.084(3) 0.063(2) 0.0442(18) 0.0207(15) -0.0100(17) -0.0090(18)
C42 0.0563(18) 0.0478(16) 0.0392(14) 0.0102(12) -0.0060(13) -0.0024(14)
C43 0.0391(14) 0.0386(14) 0.0428(14) 0.0138(11) 0.0036(11) -0.0011(11)
C44 0.093(3) 0.043(2) 0.089(3) 0.0073(19) 0.013(2) -0.0239(19)
C45 0.057(2) 0.055(2) 0.096(3) 0.0322(19) 0.0130(19) -0.0143(16)
C46 0.0432(16) 0.0504(17) 0.0588(19) 0.0195(15) 0.0127(14) -0.0007(13)
C47 0.0393(14) 0.0430(15) 0.0416(14) 0.0096(11) 0.0062(11) 0.0013(11)
C48 0.126(4) 0.097(3) 0.046(2) 0.001(2) 0.019(2) 0.023(3)
C49 0.087(3) 0.074(3) 0.084(3) -0.010(2) 0.036(2) 0.023(2)
C50 0.054(2) 0.064(2) 0.067(2) 0.0115(19) 0.0077(19) 0.0198(17)
C51 0.0317(12) 0.0296(12) 0.0481(14) 0.0115(10) 0.0006(10) 0.0023(9)
C52 0.0410(16) 0.0437(17) 0.078(2) 0.0116(15) -0.0050(15) -0.0106(13)
C53 0.0429(16) 0.0451(16) 0.065(2) 0.0002(14) -0.0124(15) -0.0033(13)
C54 0.0391(14) 0.0337(13) 0.0486(15) 0.0055(11) 0.0002(12) 0.0014(11)
O1 0.122(2) 0.0433(13) 0.0777(17) 0.0240(12) 0.0069(15) -0.0178(13)
O2 0.100(2) 0.103(2) 0.0794(19) 0.0279(16) -0.0374(17) 0.0023(17)
O3 0.0723(17) 0.0542(14) 0.0939(18) 0.0111(12) 0.0388(14) 0.0122(12)
O4 0.0509(14) 0.104(2) 0.0726(16) 0.0229(14) -0.0071(12) 0.0185(13)
O5 0.086(2) 0.0435(14) 0.112(2) -0.0055(14) 0.0092(16) 0.0004(12)
O6 0.100(2) 0.130(3) 0.088(2) 0.060(2) 0.0242(17) -0.0186(19)
O7 0.117(3) 0.0665(18) 0.139(3) 0.0293(18) -0.007(2) 0.0381(18)
O8 0.0710(19) 0.152(3) 0.108(2) 0.079(2) 0.0225(17) -0.0051(19)
O9 0.131(3) 0.0686(17) 0.0588(15) -0.0016(13) -0.0195(16) -0.0068(16)
O10 0.092(2) 0.175(3) 0.0609(17) 0.0539(19) 0.0168(15) 0.011(2)
O11 0.089(2) 0.0516(16) 0.160(3) 0.0209(17) -0.007(2) -0.0108(15)
O12 0.0513(15) 0.0829(18) 0.100(2) 0.0138(15) 0.0056(13) 0.0199(13)
O13 0.0920(19) 0.0512(13) 0.0665(15) 0.0069(11) -0.0180(13) -0.0213(13)
O14 0.0606(15) 0.0594(14) 0.0897(18) 0.0144(12) -0.0137(13) 0.0203(12)
O15 0.0674(16) 0.100(2) 0.0556(13) 0.0272(13) 0.0148(12) -0.0130(14)
O16 0.092(2) 0.0434(14) 0.103(2) -0.0001(13) 0.0085(16) 0.0100(12)
O17 0.0860(18) 0.0788(17) 0.0514(13) 0.0236(12) -0.0150(12) 0.0000(13)
O18 0.0445(13) 0.116(2) 0.0869(18) 0.0441(16) 0.0254(13) 0.0069(13)
O19 0.0732(16) 0.0406(12) 0.0932(18) 0.0137(11) -0.0259(13) -0.0153(11)
O20 0.0606(16) 0.0689(16) 0.104(2) 0.0125(14) -0.0053(14) 0.0190(12)
O21 0.0422(12) 0.0534(13) 0.0765(15) -0.0017(11) -0.0063(10) -0.0102(9)
O22 0.0681(15) 0.0732(15) 0.0418(11) 0.0065(10) -0.0075(10) 0.0164(12)
O23 0.093(2) 0.192(4) 0.079(2) 0.028(2) 0.0297(18) 0.049(2)
O24 0.0528(13) 0.0690(15) 0.0674(14) 0.0264(12) -0.0142(11) 0.0048(11)
O25 0.0835(17) 0.0480(12) 0.0617(13) -0.0007(10) 0.0251(12) -0.0182(11)
O26 0.0930(19) 0.0859(18) 0.0466(12) 0.0160(12) 0.0066(12) 0.0313(15)
O27 0.0420(11) 0.0423(10) 0.0590(12) 0.0182(9) -0.0009(9) -0.0110(8)

loop_
_atom_type_symbol
_atom_type_description
_atom_type_scat_dispersion_real
_atom_type_scat_dispersion_imag
_atom_type_scat_source
H H 0.0000 0.0000 'International Tables Vol C Tables 4.2.6.8 and 6.1.1.4'
Ru Ru -1.2594 0.8363 'International Tables Vol C Tables 4.2.6.8 and 6.1.1.4'
P P 0.1023 0.0942 'International Tables Vol C Tables 4.2.6.8 and 6.1.1.4'
C C 0.0033 0.0016 'International Tables Vol C Tables 4.2.6.8 and 6.1.1.4'
O O 0.0106 0.0060 'International Tables Vol C Tables 4.2.6.8 and 6.1.1.4'

loop_
_geom_angle_atom_site_label_1
_geom_angle_atom_site_label_2
_geom_angle_atom_site_label_3
_geom_angle
_geom_angle_site_symmetry_1
_geom_angle_site_symmetry_3
_geom_angle_publ_flag
C1 Ru1 C3 96.79(13) . . ?
C1 Ru1 C2 91.90(14) . . ?
C3 Ru1 C2 99.78(13) . . ?
C1 Ru1 P1 90.69(9) . . ?
C3 Ru1 P1 102.43(9) . . ?
C2 Ru1 P1 157.16(10) . . ?
C1 Ru1 C27 142.78(12) . . ?
C3 Ru1 C27 120.19(11) . . ?
C2 Ru1 C27 86.11(12) . . ?
P1 Ru1 C27 78.22(7) . . ?
C1 Ru1 C30 172.33(11) . . ?
C3 Ru1 C30 86.38(11) . . ?
C2 Ru1 C30 94.44(12) . . ?
P1 Ru1 C30 81.79(7) . . ?
C27 Ru1 C30 33.91(10) . . ?
C1 Ru1 Ru2 98.07(9) . . ?
C3 Ru1 Ru2 151.40(9) . . ?
C2 Ru1 Ru2 103.99(10) . . ?
P1 Ru1 Ru2 53.198(17) . . ?
C27 Ru1 Ru2 47.14(7) . . ?
C30 Ru1 Ru2 76.21(7) . . ?
C6 Ru2 C5 97.04(14) . . ?
C6 Ru2 C4 101.45(14) . . ?
C5 Ru2 C4 90.03(13) . . ?
C6 Ru2 C27 96.48(13) . . ?
C5 Ru2 C27 166.47(12) . . ?
C4 Ru2 C27 87.44(12) . . ?
C6 Ru2 P1 104.50(11) . . ?
C5 Ru2 P1 92.35(9) . . ?
C4 Ru2 P1 153.43(9) . . ?
C27 Ru2 P1 84.11(8) . . ?
C6 Ru2 Ru1 142.95(11) . . ?
C5 Ru2 Ru1 111.96(9) . . ?
C4 Ru2 Ru1 101.09(9) . . ?
C27 Ru2 Ru1 55.70(7) . . ?
P1 Ru2 Ru1 53.731(18) . . ?
C9 Ru3 C8 96.56(15) . . ?
C9 Ru3 C7 90.41(15) . . ?
C8 Ru3 C7 99.98(15) . . ?
C9 Ru3 P3 91.76(10) . . ?
C8 Ru3 P3 104.41(11) . . ?
C7 Ru3 P3 155.09(11) . . ?
C9 Ru3 C39 143.38(13) . . ?
C8 Ru3 C39 119.98(13) . . ?
C7 Ru3 C39 85.82(13) . . ?
P3 Ru3 C39 77.74(7) . . ?
C9 Ru3 C42 172.93(12) . . ?
C8 Ru3 C42 86.18(13) . . ?
C7 Ru3 C42 95.54(13) . . ?
P3 Ru3 C42 81.24(8) . . ?
C39 Ru3 C42 34.02(10) . . ?
C9 Ru3 Ru4 99.09(10) . . ?
C8 Ru3 Ru4 152.71(11) . . ?
C7 Ru3 Ru4 102.11(11) . . ?
P3 Ru3 Ru4 53.061(18) . . ?
C39 Ru3 Ru4 46.81(7) . . ?
C42 Ru3 Ru4 75.96(7) . . ?
C11 Ru4 C10 96.44(16) . . ?
C11 Ru4 C12 99.76(14) . . ?
C10 Ru4 C12 91.90(14) . . ?
C11 Ru4 C39 97.09(14) . . ?
C10 Ru4 C39 166.38(14) . . ?
C12 Ru4 C39 87.30(13) . . ?
C11 Ru4 P3 104.05(11) . . ?
C10 Ru4 P3 91.27(10) . . ?
C12 Ru4 P3 155.45(10) . . ?
C39 Ru4 P3 83.97(8) . . ?
C11 Ru4 Ru3 143.26(11) . . ?
C10 Ru4 Ru3 111.35(11) . . ?
C12 Ru4 Ru3 102.71(10) . . ?
C39 Ru4 Ru3 55.78(8) . . ?
P3 Ru4 Ru3 53.746(18) . . ?
C14 Ru5 C13 94.19(12) . . ?
C14 Ru5 C15 98.54(12) . . ?
C13 Ru5 C15 89.72(12) . . ?
C14 Ru5 C51 101.07(10) . . ?
C13 Ru5 C51 164.66(11) . . ?
C15 Ru5 C51 86.48(11) . . ?
C14 Ru5 P2 105.28(9) . . ?
C13 Ru5 P2 93.45(8) . . ?
C15 Ru5 P2 155.66(9) . . ?
C51 Ru5 P2 84.12(7) . . ?
C14 Ru5 Ru6 146.96(8) . . ?
C13 Ru5 Ru6 110.83(9) . . ?
C15 Ru5 Ru6 102.66(8) . . ?
C51 Ru5 Ru6 55.84(7) . . ?
P2 Ru5 Ru6 53.793(17) . . ?
C16 Ru6 C17 97.74(12) . . ?
C16 Ru6 C18 90.75(13) . . ?
C17 Ru6 C18 100.25(12) . . ?
C16 Ru6 P2 89.97(9) . . ?
C17 Ru6 P2 105.71(9) . . ?
C18 Ru6 P2 153.69(9) . . ?
C16 Ru6 C51 144.62(11) . . ?
C17 Ru6 C51 117.49(10) . . ?
C18 Ru6 C51 86.34(11) . . ?
P2 Ru6 C51 78.03(6) . . ?
C16 Ru6 C54 171.80(11) . . ?
C17 Ru6 C54 83.97(11) . . ?
C18 Ru6 C54 96.86(11) . . ?
P2 Ru6 C54 81.85(7) . . ?
C51 Ru6 C54 33.82(9) . . ?
C16 Ru6 Ru5 99.61(9) . . ?
C17 Ru6 Ru5 152.52(8) . . ?
C18 Ru6 Ru5 100.66(8) . . ?
P2 Ru6 Ru5 53.372(17) . . ?
C51 Ru6 Ru5 46.81(6) . . ?
C54 Ru6 Ru5 76.01(7) . . ?
C23 P1 C19 97.83(13) . . ?
C23 P1 Ru2 123.25(10) . . ?
C19 P1 Ru2 121.60(9) . . ?
C23 P1 Ru1 118.85(9) . . ?
C19 P1 Ru1 123.81(10) . . ?
Ru2 P1 Ru1 73.07(2) . . ?
C47 P2 C43 98.04(12) . . ?
C47 P2 Ru5 124.42(9) . . ?
C43 P2 Ru5 121.12(9) . . ?
C47 P2 Ru6 118.56(9) . . ?
C43 P2 Ru6 123.32(9) . . ?
Ru5 P2 Ru6 72.835(19) . . ?
C31 P3 C35 97.82(14) . . ?
C31 P3 Ru4 121.15(9) . . ?
C35 P3 Ru4 122.05(11) . . ?
C31 P3 Ru3 122.38(10) . . ?
C35 P3 Ru3 121.82(11) . . ?
Ru4 P3 Ru3 73.19(2) . . ?
O1 C1 Ru1 179.3(3) . . ?
O2 C2 Ru1 179.6(3) . . ?
O3 C3 Ru1 178.6(3) . . ?
O4 C4 Ru2 177.3(3) . . ?
O5 C5 Ru2 177.1(3) . . ?
O6 C6 Ru2 176.1(3) . . ?
O7 C7 Ru3 178.0(4) . . ?
O8 C8 Ru3 178.4(4) . . ?
O9 C9 Ru3 177.3(3) . . ?
O10 C10 Ru4 178.6(4) . . ?
O11 C11 Ru4 177.5(4) . . ?
O12 C12 Ru4 178.5(3) . . ?
O13 C13 Ru5 174.8(3) . . ?
O14 C14 Ru5 179.3(3) . . ?
O15 C15 Ru5 179.3(3) . . ?
O16 C16 Ru6 178.5(3) . . ?
O17 C17 Ru6 178.7(3) . . ?
O18 C18 Ru6 176.5(3) . . ?
C22 C19 O19 109.1(3) . . ?
C22 C19 P1 133.1(3) . . ?
O19 C19 P1 117.8(2) . . ?
C21 C20 O19 110.5(4) . . ?
C20 C21 C22 107.3(3) . . ?
C19 C22 C21 106.8(3) . . ?
C26 C23 O20 110.8(4) . . ?
C26 C23 P1 130.6(4) . . ?
O20 C23 P1 118.6(2) . . ?
C25 C24 O20 112.4(5) . . ?
C24 C25 C26 107.0(5) . . ?
C23 C26 C25 106.9(6) . . ?
C30 C27 O21 107.0(2) . . ?
C30 C27 Ru2 134.5(2) . . ?
O21 C27 Ru2 118.05(19) . . ?
C30 C27 Ru1 76.03(16) . . ?
O21 C27 Ru1 119.28(19) . . ?
Ru2 C27 Ru1 77.16(8) . . ?
C29 C28 O21 111.8(3) . . ?
C28 C29 C30 106.7(3) . . ?
C27 C30 C29 106.8(3) . . ?
C27 C30 Ru1 70.06(15) . . ?
C29 C30 Ru1 120.7(2) . . ?
C32 C31 O22 109.1(3) . . ?
C32 C31 P3 133.7(2) . . ?
O22 C31 P3 117.2(2) . . ?
C31 C32 C33 107.2(3) . . ?
C34 C33 C32 106.3(3) . . ?
C33 C34 O22 111.7(3) . . ?
C36 C35 O23 114.4(4) . . ?
C36 C35 P3 126.8(4) . . ?
O23 C35 P3 118.5(3) . . ?
C35 C36 C37 101.9(6) . . ?
C38 C37 C36 110.1(6) . . ?
C37 C38 O23 113.2(7) . . ?
O24 C39 C42 106.4(3) . . ?
O24 C39 Ru4 118.8(2) . . ?
C42 C39 Ru4 134.4(2) . . ?
O24 C39 Ru3 118.60(19) . . ?
C42 C39 Ru3 75.77(17) . . ?
Ru4 C39 Ru3 77.42(9) . . ?
C41 C40 O24 111.9(3) . . ?
C40 C41 C42 106.9(3) . . ?
C39 C42 C41 107.2(3) . . ?
C39 C42 Ru3 70.21(16) . . ?
C41 C42 Ru3 120.5(2) . . ?
C46 C43 O25 109.3(3) . . ?
C46 C43 P2 132.4(2) . . ?
O25 C43 P2 118.27(19) . . ?
C45 C44 O25 111.3(3) . . ?
C44 C45 C46 106.4(3) . . ?
C43 C46 C45 107.2(3) . . ?
C50 C47 O26 109.4(3) . . ?
C50 C47 P2 133.4(3) . . ?
O26 C47 P2 117.1(2) . . ?
C49 C48 O26 111.2(4) . . ?
C48 C49 C50 106.9(4) . . ?
C47 C50 C49 106.9(4) . . ?
O27 C51 C54 105.9(2) . . ?
O27 C51 Ru5 118.13(17) . . ?
C54 C51 Ru5 135.7(2) . . ?
O27 C51 Ru6 119.83(16) . . ?
C54 C51 Ru6 76.90(15) . . ?
Ru5 C51 Ru6 77.35(8) . . ?
C53 C52 O27 111.5(3) . . ?
C52 C53 C54 106.9(3) . . ?
C51 C54 C53 107.3(3) . . ?
C51 C54 Ru6 69.28(14) . . ?
C53 C54 Ru6 121.9(2) . . ?
C19 O19 C20 106.2(3) . . ?
C23 O20 C24 103.0(4) . . ?
C28 O21 C27 107.6(3) . . ?
C34 O22 C31 105.7(3) . . ?
C35 O23 C38 100.4(6) . . ?
C40 O24 C39 107.6(3) . . ?
C43 O25 C44 105.8(3) . . ?
C48 O26 C47 105.5(3) . . ?
C52 O27 C51 108.4(2) . . ?

loop_
_geom_bond_atom_site_label_1
_geom_bond_atom_site_label_2
_geom_bond_distance
_geom_bond_site_symmetry_2
_geom_bond_publ_flag
Ru1 C1 1.886(3) . ?
Ru1 C3 1.935(3) . ?
Ru1 C2 1.951(3) . ?
Ru1 P1 2.3374(7) . ?
Ru1 C27 2.350(3) . ?
Ru1 C30 2.426(3) . ?
Ru1 Ru2 2.7735(3) . ?
Ru2 C6 1.897(3) . ?
Ru2 C5 1.940(3) . ?
Ru2 C4 1.952(3) . ?
Ru2 C27 2.085(3) . ?
Ru2 P1 2.3214(7) . ?
Ru3 C9 1.886(3) . ?
Ru3 C8 1.936(3) . ?
Ru3 C7 1.937(4) . ?
Ru3 P3 2.3415(7) . ?
Ru3 C39 2.355(3) . ?
Ru3 C42 2.426(3) . ?
Ru3 Ru4 2.7796(3) . ?
Ru4 C11 1.904(4) . ?
Ru4 C10 1.928(3) . ?
Ru4 C12 1.946(3) . ?
Ru4 C39 2.076(3) . ?
Ru4 P3 2.3208(7) . ?
Ru5 C14 1.912(3) . ?
Ru5 C13 1.940(3) . ?
Ru5 C15 1.947(3) . ?
Ru5 C51 2.074(3) . ?
Ru5 P2 2.3310(7) . ?
Ru5 Ru6 2.7752(3) . ?
Ru6 C16 1.885(3) . ?
Ru6 C17 1.938(3) . ?
Ru6 C18 1.945(3) . ?
Ru6 P2 2.3437(7) . ?
Ru6 C51 2.354(2) . ?
Ru6 C54 2.451(3) . ?
P1 C23 1.792(3) . ?
P1 C19 1.797(3) . ?
P2 C47 1.800(3) . ?
P2 C43 1.800(3) . ?
P3 C31 1.789(3) . ?
P3 C35 1.794(3) . ?
C1 O1 1.126(3) . ?
C2 O2 1.125(4) . ?
C3 O3 1.125(3) . ?
C4 O4 1.126(4) . ?
C5 O5 1.136(4) . ?
C6 O6 1.128(4) . ?
C7 O7 1.134(4) . ?
C8 O8 1.127(4) . ?
C9 O9 1.136(4) . ?
C10 O10 1.132(4) . ?
C11 O11 1.132(4) . ?
C12 O12 1.132(4) . ?
C13 O13 1.133(3) . ?
C14 O14 1.131(3) . ?
C15 O15 1.124(3) . ?
C16 O16 1.133(4) . ?
C17 O17 1.128(3) . ?
C18 O18 1.127(3) . ?
C19 C22 1.340(4) . ?
C19 O19 1.366(4) . ?
C20 C21 1.301(6) . ?
C20 O19 1.374(4) . ?
C21 C22 1.418(5) . ?
C23 C26 1.330(6) . ?
C23 O20 1.365(4) . ?
C24 C25 1.266(9) . ?
C24 O20 1.411(7) . ?
C25 C26 1.415(10) . ?
C27 C30 1.395(4) . ?
C27 O21 1.397(3) . ?
C28 C29 1.309(5) . ?
C28 O21 1.381(4) . ?
C29 C30 1.460(4) . ?
C31 C32 1.345(4) . ?
C31 O22 1.376(3) . ?
C32 C33 1.419(5) . ?
C33 C34 1.312(6) . ?
C34 O22 1.367(4) . ?
C35 C36 1.328(5) . ?
C35 O23 1.377(5) . ?
C36 C37 1.443(11) . ?
C37 C38 1.223(16) . ?
C38 O23 1.412(9) . ?
C39 O24 1.397(3) . ?
C39 C42 1.400(4) . ?
C40 C41 1.302(6) . ?
C40 O24 1.379(4) . ?
C41 C42 1.446(4) . ?
C43 C46 1.342(4) . ?
C43 O25 1.360(3) . ?
C44 C45 1.308(6) . ?
C44 O25 1.367(4) . ?
C45 C46 1.410(5) . ?
C47 C50 1.324(4) . ?
C47 O26 1.366(3) . ?
C48 C49 1.291(7) . ?
C48 O26 1.362(5) . ?
C49 C50 1.409(6) . ?
C51 O27 1.399(3) . ?
C51 C54 1.401(4) . ?
C52 C53 1.311(5) . ?
C52 O27 1.369(4) . ?
C53 C54 1.446(4) . ?

loop_
_geom_hbond_atom_site_label_D
_geom_hbond_atom_site_label_H
_geom_hbond_atom_site_label_A
_geom_hbond_distance_DH
_geom_hbond_distance_HA
_geom_hbond_distance_DA
_geom_hbond_angle_DHA
_geom_hbond_site_symmetry_A
? ? ? ? ? ? ? ?
